data_3000282
loop_
_publ_author_name
'Daniel Kratzert'

_journal_name_full 'To be published in unknown'
_chemical_formula_sum 'C27 H31 F6 N2 P'
_space_group_name_Hall '-P 2ybc'
_space_group_name_H-M_alt 'P 1 21/c 1'
_cell_angle_alpha 90
_cell_angle_beta 118.153(2)
_cell_angle_gamma 90
_cell_length_a 12.4822(9)
_cell_length_b 18.8248(12)
_cell_length_c 12.0756(8)
_cell_measurement_temperature 100(2)
_cell_volume 2501.8(3)
_diffrn_ambient_temperature 100(2)
_diffrn_radiation_probe x-ray
_diffrn_radiation_type MoK\a
_diffrn_radiation_wavelength 0.71073
_refine_ls_goodness_of_fit_ref 1.017
_refine_ls_R_factor_all 0.0690
_refine_ls_R_factor_gt 0.0478
_refine_ls_wR_factor_gt 0.1199
_refine_ls_wR_factor_ref 0.1344
_cod_database_code 3000282
_cod_hold_until_date 2021-11-11

loop_
_atom_site_label
_atom_site_fract_x
_atom_site_fract_y
_atom_site_fract_z
? ? ? ?
